data_1571904
loop_
_publ_author_name
'Fan, Chang-Chun'
'Liu, Cheng-Dong'
'Liang, Bei-Dou'
'Ju, Tong-Yu'
'Wang, Wei'
'Jin, Ming-Liang'
'Chai, Chao-Yang'
'Zhang, Wen'

_publ_section_title
;
 Chiral three-dimensional organic-inorganic lead iodide hybrid
 semiconductors.
;
_journal_issue 29
_journal_name_full 'Chemical science'
_journal_page_first 11374
_journal_page_last 11381
_journal_paper_doi 10.1039/d4sc00954a
_journal_volume 15
_journal_year 2024
_chemical_absolute_configuration ad
_chemical_formula_moiety 'C7 H12 N2, I6 Pb2'
_chemical_formula_sum 'C7 H12 I6 N2 Pb2'
_chemical_formula_weight 1299.97
_space_group_crystal_system orthorhombic
_space_group_IT_number 20
_space_group_name_Hall 'C 2c 2'
_space_group_name_H-M_alt 'C 2 2 21'
_atom_sites_solution_hydrogens geom
_atom_sites_solution_primary iterative
_audit_creation_date 2024-01-05
_audit_creation_method
;
Olex2 1.5
(compiled 2023.03.06 svn.rbb2c1857 for OlexSys, GUI svn.r6748)
;
_audit_update_record
;
2024-01-05 deposited with the CCDC.	2024-06-13 downloaded from the CCDC.
;
_cell_angle_alpha 90
_cell_angle_beta 90
_cell_angle_gamma 90
_cell_formula_units_Z 8
_cell_length_a 12.9335(6)
_cell_length_b 18.7349(8)
_cell_length_c 17.6358(8)
_cell_measurement_reflns_used 6768
_cell_measurement_temperature 245.03(10)
_cell_measurement_theta_max 30.6550
_cell_measurement_theta_min 2.1820
_cell_volume 4273.3(3)
_computing_cell_refinement 'CrysAlisPro 1.171.40.84a (Rigaku OD, 2020)'
_computing_data_collection 'CrysAlisPro 1.171.40.84a (Rigaku OD, 2020)'
_computing_data_reduction 'CrysAlisPro 1.171.40.84a (Rigaku OD, 2020)'
_computing_molecular_graphics 'Olex2 1.5 (Dolomanov et al., 2009)'
_computing_publication_material 'Olex2 1.5 (Dolomanov et al., 2009)'
_computing_structure_refinement 'ShelXL (Sheldrick, 2015)'
_computing_structure_solution 'olex2.solve (Bourhis et al., 2015)'
_diffrn_ambient_environment N~2~
_diffrn_ambient_temperature 245.03(10)
_diffrn_detector 'Hybrid Pixel Array Detector'
_diffrn_detector_area_resol_mean 10.0000
_diffrn_detector_type HyPix
_diffrn_measured_fraction_theta_full 1.000
_diffrn_measured_fraction_theta_max 0.839
_diffrn_measurement_details
;
List of Runs (angles in degrees, time in seconds):

  # Type    Start    End  Width  t~exp~   \w     \q     \k     \f   Frames
#--------------------------------------------------------------------------
  1  \w      9.00  35.00   0.50    1.10    --   -6.24  57.00   0.00   52
  2  \w     50.00  76.00   0.50    1.10    --    5.69  38.00 -60.00   52
  3  \w    -69.00  21.00   0.50    1.10    --    5.69 -17.00 -53.00  180
  4  \w    -14.00  24.00   0.50    1.10    --    5.69 -99.00 -90.00   76
  5  \w    -17.00  28.00   0.50    1.10    --   -6.24 -99.00  60.00   90
;
_diffrn_measurement_device 'four-circle diffractometer'
_diffrn_measurement_device_type 'XtaLAB Synergy R, DW system, HyPix'
_diffrn_measurement_method '\w scans'
_diffrn_orient_matrix_type 'CrysAlisPro convention (1999,Acta A55,543-557)'
_diffrn_orient_matrix_UB_11 -0.0511923000
_diffrn_orient_matrix_UB_12 0.0114719000
_diffrn_orient_matrix_UB_13 -0.0076432000
_diffrn_orient_matrix_UB_21 -0.0156857000
_diffrn_orient_matrix_UB_22 -0.0360305000
_diffrn_orient_matrix_UB_23 -0.0046000000
_diffrn_orient_matrix_UB_31 -0.0118750000
_diffrn_orient_matrix_UB_32 -0.0019960000
_diffrn_orient_matrix_UB_33 0.0392004000
_diffrn_radiation_monochromator mirror
_diffrn_radiation_probe x-ray
_diffrn_radiation_type MoK\a
_diffrn_radiation_wavelength 0.71073
_diffrn_reflns_av_R_equivalents 0.0663
_diffrn_reflns_av_unetI/netI 0.0612
_diffrn_reflns_Laue_measured_fraction_full 1.000
_diffrn_reflns_Laue_measured_fraction_max 0.839
_diffrn_reflns_limit_h_max 16
_diffrn_reflns_limit_h_min -16
_diffrn_reflns_limit_k_max 25
_diffrn_reflns_limit_k_min -23
_diffrn_reflns_limit_l_max 20
_diffrn_reflns_limit_l_min -23
_diffrn_reflns_number 15592
_diffrn_reflns_point_group_measured_fraction_full 0.997
_diffrn_reflns_point_group_measured_fraction_max 0.794
_diffrn_reflns_theta_full 25.242
_diffrn_reflns_theta_max 30.780
_diffrn_reflns_theta_min 1.913
_diffrn_source 'Rotating-anode X-ray tube'
_diffrn_source_type 'Rigaku (Mo) X-ray Source'
_exptl_absorpt_coefficient_mu 24.395
_exptl_absorpt_correction_T_max 1.00000
_exptl_absorpt_correction_T_min 0.19883
_exptl_absorpt_correction_type multi-scan
_exptl_absorpt_process_details
'CrysAlisPro 1.171.40.84a (Rigaku Oxford Diffraction, 2020) Empirical absorption correction using spherical harmonics, implemented in SCALE3 ABSPACK scaling algorithm.'
_exptl_crystal_colour 'metallic reddish red'
_exptl_crystal_colour_lustre metallic
_exptl_crystal_colour_modifier reddish
_exptl_crystal_colour_primary red
_exptl_crystal_density_diffrn 4.041
_exptl_crystal_description plate
_exptl_crystal_F_000 4400
_refine_diff_density_max 4.880
_refine_diff_density_min -4.819
_refine_diff_density_rms 0.649
_refine_ls_abs_structure_details
;
 Flack x determined using 1214 quotients [(I+)-(I-)]/[(I+)+(I-)]
 (Parsons, Flack and Wagner, Acta Cryst. B69 (2013) 249-259).
;
_refine_ls_abs_structure_Flack 0.00(3)
_refine_ls_extinction_method none
_refine_ls_goodness_of_fit_ref 1.021
_refine_ls_hydrogen_treatment constr
_refine_ls_matrix_type full
_refine_ls_number_parameters 159
_refine_ls_number_reflns 5320
_refine_ls_number_restraints 37
_refine_ls_restrained_S_all 1.022
_refine_ls_R_factor_all 0.0900
_refine_ls_R_factor_gt 0.0684
_refine_ls_shift/su_max 0.001
_refine_ls_shift/su_mean 0.000
_refine_ls_structure_factor_coef Fsqd
_refine_ls_weighting_details 'w=1/[\s^2^(Fo^2^)+(0.1106P)^2^] where P=(Fo^2^+2Fc^2^)/3'
_refine_ls_weighting_scheme calc
_refine_ls_wR_factor_gt 0.1748
_refine_ls_wR_factor_ref 0.1865
_reflns_Friedel_coverage 0.727
_reflns_Friedel_fraction_full 0.992
_reflns_Friedel_fraction_max 0.740
_reflns_number_gt 3776
_reflns_number_total 5320
_reflns_threshold_expression 'I > 2\s(I)'
_cod_data_source_file d4sc00954a2.cif
_cod_data_source_block 3S-245K
_cod_depositor_comments 'Adding full bibliography for 1571897--1571906.cif.'
_cod_database_code 1571904
_shelx_shelxl_version_number 2018/3
_chemical_oxdiff_formula 'C H N I Pb'
_shelx_space_group_comment
;
The symmetry employed for this shelxl refinement is uniquely defined
by the following loop, which should always be used as a source of
symmetry information in preference to the above space-group names.
They are only intended as comments.
;
_reflns_odcompleteness_completeness 99.96
_reflns_odcompleteness_iscentric 1
_reflns_odcompleteness_theta 26.32
_olex2_refinement_description
;
1. Restrained distances
 C2-C6
 4.25 with sigma of 0.02
 N2-C3 = N2-C5
 2.34 with sigma of 0.01
 C3-C5
 2.36 with sigma of 0.01
 C6-C7
 2.33 with sigma of 0.01
 C4-N2
 2.74 with sigma of 0.01
 C1-C2
 1.53 with sigma of 0.01
 C2-N1
 1.48 with sigma of 0.01
 C2-C3
 1.49 with sigma of 0.01
 C3-C4 = C5-C4 = C3-C7 = C5-C6
 1.37 with sigma of 0.01
 C7-N2
 1.34 with sigma of 0.01
 C6-N2
 1.34 with sigma of 0.01
 C5-C7
 2.72 with sigma of 0.01
 C3-C6
 2.74 with sigma of 0.01
 C4-C6 = C4-C7
 2.38 with sigma of 0.01
2. Uiso/Uaniso restraints and constraints
Uanis(C5) \\sim Ueq: with sigma of 0.01 and sigma for terminal atoms of 0.02
Uanis(C1) \\sim Ueq: with sigma of 0.01 and sigma for terminal atoms of 0.02
Uanis(N1) \\sim Ueq: with sigma of 0.01 and sigma for terminal atoms of 0.02
3.a Ternary CH refined with riding coordinates:
 C2(H2)
3.b Aromatic/amide H refined with riding coordinates:
 C4(H4), C5(H5), C6(H6), C7(H7), N2(H2A)
3.c Idealised Me refined as rotating group:
 C1(H1A,H1B,H1C), N1(H1D,H1E,H1F)
;
_olex2_submission_special_instructions 'No special instructions were received'
_oxdiff_exptl_absorpt_empirical_details
;
Empirical correction (ABSPACK) includes:
- Absorption correction using spherical harmonics
- Frame scaling
;
_oxdiff_exptl_absorpt_empirical_full_max 2.741
_oxdiff_exptl_absorpt_empirical_full_min 0.545

loop_
_space_group_symop_operation_xyz
'x, y, z'
'-x, -y, z+1/2'
'-x, y, -z+1/2'
'x, -y, -z'
'x+1/2, y+1/2, z'
'-x+1/2, -y+1/2, z+1/2'
'-x+1/2, y+1/2, -z+1/2'
'x+1/2, -y+1/2, -z'

loop_
_atom_site_label
_atom_site_type_symbol
_atom_site_fract_x
_atom_site_fract_y
_atom_site_fract_z
_atom_site_U_iso_or_equiv
_atom_site_adp_type
_atom_site_occupancy
_atom_site_site_symmetry_order
_atom_site_calc_flag
_atom_site_refinement_flags_posn
_atom_site_refinement_flags_adp
_atom_site_refinement_flags_occupancy
_atom_site_disorder_assembly
_atom_site_disorder_group
C1 C 0.8447(17) 0.6161(15) 0.3828(13) 0.067(8) Uani 1 1 d D U . . .
H1A H 0.838076 0.624904 0.436782 0.101 Uiso 1 1 calc GR . . . .
H1B H 0.907704 0.638123 0.364238 0.101 Uiso 1 1 calc GR . . . .
H1C H 0.847368 0.565085 0.373675 0.101 Uiso 1 1 calc GR . . . .
C2 C 0.7526(15) 0.6477(12) 0.3417(7) 0.063(7) Uani 1 1 d D . . . .
H2 H 0.753388 0.699957 0.349935 0.075 Uiso 1 1 calc R . . . .
C3 C 0.750(2) 0.6344(7) 0.2575(5) 0.039(5) Uani 1 1 d D . . . .
C4 C 0.751(2) 0.6941(6) 0.2116(8) 0.048(5) Uani 1 1 d D . . . .
H4 H 0.749806 0.740040 0.232918 0.057 Uiso 1 1 calc R . . . .
C5 C 0.754(2) 0.6852(7) 0.1345(8) 0.050(5) Uani 1 1 d D U . . .
H5 H 0.755468 0.725403 0.102568 0.060 Uiso 1 1 calc R . . . .
C6 C 0.756(2) 0.6181(8) 0.1038(6) 0.061(8) Uani 1 1 d D . . . .
H6 H 0.756749 0.612071 0.050925 0.073 Uiso 1 1 calc R . . . .
C7 C 0.752(2) 0.5678(6) 0.2252(7) 0.044(5) Uani 1 1 d D . . . .
H7 H 0.749213 0.526931 0.256100 0.053 Uiso 1 1 calc R . . . .
I1 I 0.500000 0.24532(11) 0.750000 0.0240(5) Uani 1 2 d S T P . .
I2 I 0.500000 0.00914(10) 0.750000 0.0235(5) Uani 1 2 d S T P . .
I3 I 0.5315(2) 0.000000 0.500000 0.0436(8) Uani 1 2 d S T P . .
I4 I 0.74731(14) 0.13404(7) 0.62782(8) 0.0357(4) Uani 1 1 d . . . . .
I5 I 0.5069(3) 0.25714(13) 0.50413(11) 0.0655(7) Uani 1 1 d . . . . .
I6 I 0.500000 0.25683(11) 0.250000 0.0219(5) Uani 1 2 d S T P . .
I7 I 0.500000 0.49846(11) 0.250000 0.0245(4) Uani 1 2 d S T P . .
I8 I 0.4746(3) 0.500000 0.500000 0.0517(9) Uani 1 2 d S T P . .
I9 I 0.74642(16) 0.39343(10) 0.38917(9) 0.0496(4) Uani 1 1 d . . . . .
N1 N 0.6581(18) 0.6190(16) 0.3771(13) 0.113(10) Uani 1 1 d D U . . .
H1D H 0.602208 0.637385 0.353883 0.169 Uiso 1 1 calc GR . . . .
H1E H 0.657010 0.630906 0.426563 0.169 Uiso 1 1 calc GR . . . .
H1F H 0.657482 0.571143 0.372580 0.169 Uiso 1 1 calc GR . . . .
N2 N 0.757(2) 0.5608(6) 0.1497(7) 0.060(6) Uani 1 1 d D . . . .
H2A H 0.761825 0.518329 0.130011 0.072 Uiso 1 1 calc R . . . .
Pb1 Pb 0.49765(5) 0.12431(3) 0.61993(4) 0.0237(3) Uani 1 1 d . . . . .
Pb2 Pb 0.49611(5) 0.37466(3) 0.37821(4) 0.0219(2) Uani 1 1 d . . . . .

loop_
_atom_site_aniso_label
_atom_site_aniso_U_11
_atom_site_aniso_U_22
_atom_site_aniso_U_33
_atom_site_aniso_U_23
_atom_site_aniso_U_13
_atom_site_aniso_U_12
C1 0.055(15) 0.097(17) 0.048(13) 0.019(13) -0.030(12) -0.015(14)
C2 0.062(19) 0.070(16) 0.056(14) -0.023(12) 0.002(16) -0.023(16)
C3 0.034(14) 0.061(13) 0.022(9) 0.001(8) 0.002(8) 0.007(11)
C4 0.025(12) 0.042(11) 0.077(15) -0.013(10) 0.010(14) 0.012(11)
C5 0.041(10) 0.055(10) 0.054(9) 0.032(8) 0.000(10) 0.005(9)
C6 0.07(2) 0.09(2) 0.026(11) 0.010(11) -0.031(12) 0.00(2)
C7 0.032(13) 0.050(12) 0.050(12) 0.003(9) 0.017(13) -0.002(12)
I1 0.0187(12) 0.0301(9) 0.0231(9) 0.000 0.0033(12) 0.000
I2 0.0210(11) 0.0289(10) 0.0208(9) 0.000 -0.0019(12) 0.000
I3 0.059(2) 0.0448(12) 0.0274(11) -0.0162(9) 0.000 0.000
I4 0.0197(7) 0.0433(7) 0.0442(8) -0.0067(5) -0.0016(7) -0.0002(7)
I5 0.105(2) 0.0567(11) 0.0346(9) 0.0277(7) -0.0017(8) 0.0068(12)
I6 0.0200(12) 0.0256(9) 0.0200(9) 0.000 -0.0007(12) 0.000
I7 0.0244(12) 0.0280(9) 0.0211(9) 0.000 0.0018(12) 0.000
I8 0.075(2) 0.0481(14) 0.0323(12) -0.0221(10) 0.000 0.000
I9 0.0237(8) 0.0737(10) 0.0515(8) 0.0094(7) -0.0027(8) -0.0083(8)
N1 0.13(2) 0.14(2) 0.064(14) -0.013(15) 0.039(15) -0.003(18)
N2 0.048(14) 0.070(13) 0.062(12) -0.032(10) 0.018(13) 0.000(12)
Pb1 0.0231(5) 0.0291(4) 0.0188(4) 0.0009(2) 0.0000(3) 0.0023(7)
Pb2 0.0225(5) 0.0263(4) 0.0168(4) 0.0006(2) 0.0001(2) -0.0003(6)

loop_
_atom_type_symbol
_atom_type_description
_atom_type_scat_dispersion_real
_atom_type_scat_dispersion_imag
_atom_type_scat_source
C C 0.0033 0.0016 'International Tables Vol C Tables 4.2.6.8 and 6.1.1.4'
H H 0.0000 0.0000 'International Tables Vol C Tables 4.2.6.8 and 6.1.1.4'
I I -0.4742 1.8119 'International Tables Vol C Tables 4.2.6.8 and 6.1.1.4'
N N 0.0061 0.0033 'International Tables Vol C Tables 4.2.6.8 and 6.1.1.4'
Pb Pb -3.3944 10.1111 'International Tables Vol C Tables 4.2.6.8 and 6.1.1.4'

loop_
_geom_angle_atom_site_label_1
_geom_angle_atom_site_label_2
_geom_angle_atom_site_label_3
_geom_angle
_geom_angle_site_symmetry_1
_geom_angle_site_symmetry_3
_geom_angle_publ_flag
C3 C2 C1 115.1(18) . . ?
N1 C2 C1 108(2) . . ?
N1 C2 C3 109.8(18) . . ?
C4 C3 C2 116.4(13) . . ?
C7 C3 C2 124.0(13) . . ?
C7 C3 C4 119.6(7) . . ?
C5 C4 C3 119.0(7) . . ?
C6 C5 C4 120.2(7) . . ?
N2 C6 C5 119.7(7) . . ?
N2 C7 C3 120.1(7) . . ?
Pb1 I1 Pb1 90.68(6) 3_656 . ?
Pb1 I2 Pb1 93.51(6) . 3_656 ?
Pb1 I3 Pb1 164.15(11) . 4_556 ?
Pb2 I4 Pb1 172.48(5) 8_556 . ?
Pb2 I5 Pb1 172.49(12) . . ?
Pb2 I6 Pb2 91.39(5) 3_655 . ?
Pb2 I7 Pb2 88.56(5) . 3_655 ?
Pb2 I8 Pb2 169.99(14) . 4_566 ?
Pb2 I9 Pb1 166.46(7) . 8_556 ?
C7 N2 C6 121.3(7) . . ?
I1 Pb1 I4 85.44(3) . . ?
I1 Pb1 I9 96.64(4) . 8_456 ?
I2 Pb1 I1 87.91(4) . . ?
I2 Pb1 I3 88.93(3) . . ?
I2 Pb1 I4 89.87(3) . . ?
I2 Pb1 I5 172.15(6) . . ?
I2 Pb1 I9 88.61(3) . 8_456 ?
I3 Pb1 I1 170.99(6) . . ?
I3 Pb1 I4 86.12(6) . . ?
I3 Pb1 I5 98.00(5) . . ?
I3 Pb1 I9 91.71(6) . 8_456 ?
I4 Pb1 I9 177.37(4) . 8_456 ?
I5 Pb1 I1 84.69(4) . . ?
I5 Pb1 I4 86.95(8) . . ?
I5 Pb1 I9 94.83(8) . 8_456 ?
I4 Pb2 I7 91.64(3) 8_456 . ?
I4 Pb2 I9 176.38(4) 8_456 . ?
I5 Pb2 I4 91.85(8) . 8_456 ?
I5 Pb2 I6 90.89(5) . . ?
I5 Pb2 I7 176.42(8) . . ?
I5 Pb2 I8 92.52(5) . . ?
I5 Pb2 I9 89.40(8) . . ?
I6 Pb2 I4 87.53(3) . 8_456 ?
I6 Pb2 I7 90.03(4) . . ?
I6 Pb2 I8 174.79(6) . . ?
I6 Pb2 I9 95.85(4) . . ?
I7 Pb2 I9 87.06(3) . . ?
I8 Pb2 I4 88.41(7) . 8_456 ?
I8 Pb2 I7 86.81(3) . . ?
I8 Pb2 I9 88.13(7) . . ?

loop_
_geom_bond_atom_site_label_1
_geom_bond_atom_site_label_2
_geom_bond_distance
_geom_bond_site_symmetry_2
_geom_bond_publ_flag
C1 C2 1.515(13) . ?
C2 C3 1.507(11) . ?
C2 N1 1.473(13) . ?
C3 C4 1.380(10) . ?
C3 C7 1.372(10) . ?
C4 C5 1.370(10) . ?
C5 C6 1.370(10) . ?
C6 N2 1.344(10) . ?
C7 N2 1.339(10) . ?
I1 Pb1 3.2253(16) 3_656 ?
I1 Pb1 3.2253(16) . ?
I2 Pb1 3.1494(15) . ?
I2 Pb1 3.1495(15) 3_656 ?
I3 Pb1 3.1763(8) . ?
I3 Pb1 3.1763(8) 4_556 ?
I4 Pb1 3.2371(19) . ?
I4 Pb2 3.2237(19) 8_556 ?
I5 Pb1 3.221(2) . ?
I5 Pb2 3.1303(19) . ?
I6 Pb2 3.1604(16) 3_655 ?
I6 Pb2 3.1604(16) . ?
I7 Pb2 3.2395(16) . ?
I7 Pb2 3.2395(16) 3_655 ?
I8 Pb2 3.1945(7) . ?
I8 Pb2 3.1946(7) 4_566 ?
I9 Pb1 3.270(2) 8_556 ?
I9 Pb2 3.262(2) . ?
